data_7720990
loop_
_publ_author_name
'Liu, Wen-Yang'
'Li, Hong-Lei'
'Jia, Jiang-Song'
'Zhao, Wen-Ming'
'Sun, Jun'

_publ_section_title
;
 Synthesis, crystal structures and urease inhibition of Ni(II) complexes
 constructed from Schiff bases with 2,2'-bipyridine as co-ligands.
;
_journal_issue 21
_journal_name_full 'Dalton transactions (Cambridge, England : 2003)'
_journal_page_first 8258
_journal_page_last 8271
_journal_paper_doi 10.1039/d6dt00460a
_journal_volume 55
_journal_year 2026
_chemical_formula_moiety 'C26 H21 Cl2 N3 Ni O4, C26 H20 Cl2 N3 Ni O4, H2 O'
_chemical_formula_sum 'C52 H43 Cl4 N6 Ni2 O9'
_chemical_formula_weight 1155.14
_space_group_crystal_system triclinic
_space_group_IT_number 2
_space_group_name_Hall '-P 1'
_space_group_name_H-M_alt 'P -1'
_atom_sites_solution_hydrogens mixed
_atom_sites_solution_primary dual
_audit_creation_date 2026-01-22
_audit_creation_method
;
Olex2 1.5
(compiled 2022.04.07 svn.rca3783a0 for OlexSys, GUI svn.r6498)
;
_audit_update_record
;
2026-01-22 deposited with the CCDC.	2026-04-28 downloaded from the CCDC.
;
_cell_angle_alpha 68.900(7)
_cell_angle_beta 80.093(8)
_cell_angle_gamma 81.532(10)
_cell_formula_units_Z 2
_cell_length_a 11.081(4)
_cell_length_b 15.530(5)
_cell_length_c 16.391(4)
_cell_measurement_reflns_used 1095
_cell_measurement_temperature 302.00
_cell_measurement_theta_max 17.434
_cell_measurement_theta_min 2.449
_cell_volume 2581.1(14)
_computing_cell_refinement 'SAINT V8.40B (?, 2016)'
_computing_data_reduction 'SAINT V8.40B (?, 2016)'
_computing_molecular_graphics 'Olex2 1.5 (Dolomanov et al., 2009)'
_computing_publication_material 'Olex2 1.5 (Dolomanov et al., 2009)'
_computing_structure_refinement 'SHELXL 2018/3 (Sheldrick, 2015)'
_computing_structure_solution 'SHELXT 2018/2 (Sheldrick, 2018)'
_diffrn_ambient_temperature 302.00
_diffrn_measured_fraction_theta_full 0.997
_diffrn_measured_fraction_theta_max 0.988
_diffrn_measurement_device_type 'BRUKER D8 VENTURE'
_diffrn_measurement_method '\f and \w scans'
_diffrn_radiation_type MoK\a
_diffrn_radiation_wavelength 0.71073
_diffrn_reflns_av_R_equivalents 0.1654
_diffrn_reflns_av_unetI/netI 0.1590
_diffrn_reflns_Laue_measured_fraction_full 0.997
_diffrn_reflns_Laue_measured_fraction_max 0.988
_diffrn_reflns_limit_h_max 13
_diffrn_reflns_limit_h_min -13
_diffrn_reflns_limit_k_max 19
_diffrn_reflns_limit_k_min -19
_diffrn_reflns_limit_l_max 20
_diffrn_reflns_limit_l_min -17
_diffrn_reflns_number 39813
_diffrn_reflns_point_group_measured_fraction_full 0.997
_diffrn_reflns_point_group_measured_fraction_max 0.988
_diffrn_reflns_theta_full 25.242
_diffrn_reflns_theta_max 26.598
_diffrn_reflns_theta_min 2.160
_diffrn_source_current 1.4
_diffrn_source_power 0.07
_diffrn_source_voltage 50.0
_diffrn_standards_number 0
_exptl_absorpt_coefficient_mu 0.999
_exptl_absorpt_correction_T_max 0.7454
_exptl_absorpt_correction_T_min 0.6624
_exptl_absorpt_correction_type multi-scan
_exptl_absorpt_process_details
;
SADABS-2016/2 (Bruker,2016/2) was used for absorption correction.
wR2(int) was 0.0997 before and 0.0798 after correction.
The Ratio of minimum to maximum transmission is 0.8887.
The \l/2 correction factor is Not present.
;
_exptl_crystal_colour 'clear greenish green'
_exptl_crystal_colour_lustre clear
_exptl_crystal_colour_modifier greenish
_exptl_crystal_colour_primary green
_exptl_crystal_density_diffrn 1.486
_exptl_crystal_description block
_exptl_crystal_F_000 1186
_exptl_crystal_size_max 0.13
_exptl_crystal_size_mid 0.1
_exptl_crystal_size_min 0.08
_refine_diff_density_max 0.622
_refine_diff_density_min -0.555
_refine_diff_density_rms 0.096
_refine_ls_extinction_method none
_refine_ls_goodness_of_fit_ref 1.001
_refine_ls_hydrogen_treatment constr
_refine_ls_matrix_type full
_refine_ls_number_parameters 721
_refine_ls_number_reflns 10693
_refine_ls_number_restraints 367
_refine_ls_restrained_S_all 0.998
_refine_ls_R_factor_all 0.1753
_refine_ls_R_factor_gt 0.0689
_refine_ls_shift/su_max 0.000
_refine_ls_shift/su_mean 0.000
_refine_ls_structure_factor_coef Fsqd
_refine_ls_weighting_details 'w=1/[\s^2^(Fo^2^)+(0.0738P)^2^] where P=(Fo^2^+2Fc^2^)/3'
_refine_ls_weighting_scheme calc
_refine_ls_wR_factor_gt 0.1508
_refine_ls_wR_factor_ref 0.2063
_reflns_Friedel_coverage 0.000
_reflns_number_gt 4725
_reflns_number_total 10693
_reflns_threshold_expression 'I > 2\s(I)'
_cod_data_source_file d6dt00460a2.cif
_cod_data_source_block 6-ni
_cod_depositor_comments 'Adding full bibliography for 7720990--7720992.cif.'
_cod_database_code 7720990
_shelx_shelxl_version_number 2018/3
_shelx_space_group_comment
;
The symmetry employed for this shelxl refinement is uniquely defined
by the following loop, which should always be used as a source of
symmetry information in preference to the above space-group names.
They are only intended as comments.
;
_shelx_estimated_absorpt_t_max 0.924
_shelx_estimated_absorpt_t_min 0.881
_olex2_refinement_description
;
1. Restrained distances
 C7-C3A \\sim C7-C3
 with sigma of 0.02
2. Uiso/Uaniso restraints and constraints
C30 \\sim C29 \\sim C28 \\sim C27 \\sim C32 \\sim C31 \\sim C30A \\sim C29A
\\sim C27A \\sim C32A \\sim C31A \\sim C28A \\sim C33: within 2A with sigma of
0.01 and sigma for terminal atoms of 0.02 within 2A
C3 \\sim C2 \\sim C1 \\sim C6 \\sim C5 \\sim C4 \\sim C3A \\sim C2A \\sim C1A
\\sim C6A \\sim C5A \\sim C4A \\sim C7: within 2A with sigma of 0.01 and sigma
for terminal atoms of 0.02 within 2A
C33 \\sim C30 \\sim C29 \\sim C28 \\sim C27 \\sim C32 \\sim C31 \\sim C30A
\\sim C29A \\sim C28A \\sim C27A \\sim C32A \\sim C31A: within 2A with sigma of
0.01 and sigma for terminal atoms of 0.02 within 2A
3. Same fragment restrains
{C30A, C29A, C28A, C27A, C32A, C31A} sigma for 1-2: 0.02, 1-3: 0.02
{C30A, C29A, C28A, C27A, C32A, C31A} sigma for 1-2: 0.02, 1-3: 0.02
as in
{C30, C29, C28, C27, C32, C31}
{C3A, C4A, C5A, C6A, C1A, C2A} sigma for 1-2: 0.02, 1-3: 0.02
as in
{C3, C2, C1, C6, C5, C4}
4. Others
 Sof(H7B)=Sof(C3A)=Sof(C2A)=Sof(H2AA)=Sof(C1A)=Sof(H1A)=Sof(C6A)=Sof(H6A)=
 Sof(C5A)=Sof(H5A)=Sof(C4A)=Sof(H4A)=1-FVAR(1)
 Sof(H7A)=Sof(C3)=Sof(C2)=Sof(H2)=Sof(C1)=Sof(H1)=Sof(C6)=Sof(H6)=Sof(C5)=
 Sof(H5)=Sof(C4)=Sof(H4)=FVAR(1)
 Sof(H33C)=Sof(H33D)=Sof(C30A)=Sof(C29A)=Sof(H29A)=Sof(C28A)=Sof(H28A)=
 Sof(C27A)=Sof(H27A)=Sof(C32A)=Sof(H32A)=Sof(C31A)=Sof(H31A)=1-FVAR(2)
 Sof(H33A)=Sof(H33B)=Sof(C30)=Sof(C29)=Sof(H29)=Sof(C28)=Sof(H28)=Sof(C27)=
 Sof(H27)=Sof(C32)=Sof(H32)=Sof(C31)=Sof(H31)=FVAR(2)
5.a Riding coordinates:
 O2(H2A,H2B), O9(H9A,H9B)
5.b Rotating group:
 O8(H8A,H8B)
5.c Ternary CH refined with riding coordinates:
 C34(H34), C8(H8)
5.d Secondary CH2 refined with riding coordinates:
 C33(H33A,H33B), C33(H33C,H33D)
5.e Aromatic/amide H refined with riding coordinates:
 C49(H49), C43(H43), C50(H50), C10(H10), C36(H36), C52(H52), C17(H17),
 C12(H12), C45(H45), C19(H19), C44(H44), C23(H23), C51(H51), C20(H20), C46(H46),
  C40(H40), C38(H38), C24(H24), C26(H26), C7(H7A), C7(H7B), C29(H29), C28(H28),
 C27(H27), C32(H32), C31(H31), C18(H18), C25(H25), C14(H14), C2(H2), C1(H1),
 C6(H6), C5(H5), C4(H4), C2A(H2AA), C1A(H1A), C6A(H6A), C5A(H5A), C4A(H4A),
 C29A(H29A), C28A(H28A), C27A(H27A), C32A(H32A), C31A(H31A)
5.f Fitted hexagon refined as free rotating group:
 C30(C29,C28,C27,C32,C31), C3(C2,C1,C6,C5,C4), C3A(C2A,C1A,C6A,C5A,C4A),
 C30A(C29A,C28A,C27A,C32A,C31A)
;
_olex2_submission_special_instructions 'No special instructions were received'

loop_
_space_group_symop_operation_xyz
'x, y, z'
'-x, -y, -z'

loop_
_atom_site_label
_atom_site_type_symbol
_atom_site_fract_x
_atom_site_fract_y
_atom_site_fract_z
_atom_site_U_iso_or_equiv
_atom_site_adp_type
_atom_site_occupancy
_atom_site_site_symmetry_order
_atom_site_calc_flag
_atom_site_refinement_flags_posn
_atom_site_refinement_flags_adp
_atom_site_refinement_flags_occupancy
_atom_site_disorder_assembly
_atom_site_disorder_group
Ni2 Ni 0.73381(7) 0.37602(5) 0.14527(5) 0.0351(2) Uani 1 1 d . . . . .
Ni1 Ni 0.25906(8) 0.60239(5) 0.31854(5) 0.0358(2) Uani 1 1 d . . . . .
Cl4 Cl 0.93528(19) 0.18778(12) -0.03500(11) 0.0571(5) Uani 1 1 d . . . . .
Cl1 Cl 0.1254(2) 0.79124(15) 0.50853(13) 0.0752(7) Uani 1 1 d . . . . .
Cl2 Cl 0.0808(2) 1.09744(14) 0.22383(17) 0.0865(8) Uani 1 1 d . . . . .
Cl3 Cl 0.8355(3) -0.12485(14) 0.23058(17) 0.1202(13) Uani 1 1 d . . . . .
O3 O 0.3163(4) 0.5231(3) 0.2383(3) 0.0391(11) Uani 1 1 d . . . . .
O7 O 0.8029(4) 0.2823(3) 0.0850(3) 0.0405(11) Uani 1 1 d . . . . .
O6 O 0.6524(4) 0.4542(3) 0.2241(3) 0.0412(11) Uani 1 1 d . . . . .
O8 O 0.5728(4) 0.3949(3) 0.0856(3) 0.0465(12) Uani 1 1 d . . . . .
H8A H 0.522142 0.435755 0.099454 0.070 Uiso 1 1 d R U . . .
H8B H 0.589814 0.418115 0.029820 0.070 Uiso 1 1 d R U . . .
O4 O 0.3911(4) 0.5325(3) 0.1008(3) 0.0485(12) Uani 1 1 d . . . . .
O2 O 0.4414(4) 0.5951(3) 0.3427(3) 0.0529(13) Uani 1 1 d . . . . .
H2A H 0.512943 0.566727 0.336878 0.079 Uiso 1 1 d R U . . .
H2B H 0.453093 0.652447 0.337488 0.079 Uiso 1 1 d R U . . .
N1 N 0.2968(5) 0.7044(3) 0.2035(3) 0.0351(13) Uani 1 1 d . . . . .
O1 O 0.2122(4) 0.6968(3) 0.3808(3) 0.0451(12) Uani 1 1 d . . . . .
N5 N 0.7990(5) 0.5016(3) 0.0594(3) 0.0382(13) Uani 1 1 d . . . . .
O5 O 0.5852(5) 0.4366(3) 0.3636(3) 0.0565(14) Uani 1 1 d . . . . .
N4 N 0.6655(4) 0.2739(3) 0.2521(3) 0.0337(12) Uani 1 1 d . . . . .
N6 N 0.9027(5) 0.3722(3) 0.1885(3) 0.0365(13) Uani 1 1 d . . . . .
N2 N 0.0748(5) 0.5944(4) 0.3087(3) 0.0414(14) Uani 1 1 d . . . . .
N3 N 0.2168(6) 0.4842(4) 0.4252(3) 0.0441(15) Uani 1 1 d . . . . .
C48 C 0.9005(6) 0.5235(4) 0.0795(4) 0.0386(16) Uani 1 1 d . . . . .
C49 C 0.9428(7) 0.6109(5) 0.0383(4) 0.0501(19) Uani 1 1 d . . . . .
H49 H 1.014133 0.624542 0.052053 0.060 Uiso 1 1 calc R U . . .
C47 C 0.9619(6) 0.4491(4) 0.1497(4) 0.0367(16) Uani 1 1 d . . . . .
C21 C 0.0268(6) 0.5171(5) 0.3655(4) 0.0428(17) Uani 1 1 d . . . . .
C22 C 0.1060(7) 0.4539(4) 0.4297(4) 0.0447(18) Uani 1 1 d . . . . .
C9 C 0.3561(6) 0.5673(5) 0.1602(4) 0.0395(16) Uani 1 1 d . . . . .
C43 C 0.9542(6) 0.3019(4) 0.2522(4) 0.0429(17) Uani 1 1 d . . . . .
H43 H 0.913344 0.248575 0.279739 0.051 Uiso 1 1 calc R U . . .
C50 C 0.8756(8) 0.6776(5) -0.0241(4) 0.055(2) Uani 1 1 d . . . . .
H50 H 0.901273 0.736744 -0.052546 0.065 Uiso 1 1 calc R U . . .
C34 C 0.5912(6) 0.3075(4) 0.3199(4) 0.0393(16) Uani 1 1 d . . . . .
H34 H 0.613915 0.269200 0.378230 0.047 Uiso 1 1 calc R U . . .
C42 C 0.8061(6) 0.1928(4) 0.1199(4) 0.0371(15) Uani 1 1 d . . . . .
C10 C 0.2622(6) 0.7910(5) 0.1851(4) 0.0429(17) Uani 1 1 d . . . . .
H10 H 0.277205 0.829532 0.126644 0.051 Uiso 1 1 calc R U . . .
C36 C 0.6873(6) 0.1866(4) 0.2684(4) 0.0402(16) Uani 1 1 d . . . . .
H36 H 0.657615 0.148004 0.324285 0.048 Uiso 1 1 calc R U . . .
C52 C 0.7371(6) 0.5685(4) -0.0018(4) 0.0439(17) Uani 1 1 d . . . . .
H52 H 0.666868 0.554480 -0.016503 0.053 Uiso 1 1 calc R U . . .
C35 C 0.6123(6) 0.4070(5) 0.3004(4) 0.0430(17) Uani 1 1 d . . . . .
C17 C 0.0055(6) 0.6548(5) 0.2492(4) 0.0452(18) Uani 1 1 d . . . . .
H17 H 0.038106 0.708860 0.210377 0.054 Uiso 1 1 calc R U . . .
C33 C 0.4526(6) 0.3049(5) 0.3183(5) 0.0563(19) Uani 1 1 d . U . . .
H33A H 0.406576 0.334261 0.358772 0.068 Uiso 0.40(2) 1 calc R U P A 1
H33B H 0.433383 0.342649 0.259652 0.068 Uiso 0.40(2) 1 calc R U P A 1
H33C H 0.404861 0.342730 0.350584 0.068 Uiso 0.60(2) 1 calc R U P A 2
H33D H 0.434806 0.331151 0.257800 0.068 Uiso 0.60(2) 1 calc R U P A 2
C12 C 0.1654(7) 0.9288(4) 0.2140(5) 0.0504(19) Uani 1 1 d . . . . .
H12 H 0.174285 0.958796 0.153249 0.060 Uiso 1 1 calc R U . . .
C45 C 1.1238(7) 0.3827(5) 0.2391(5) 0.0513(19) Uani 1 1 d . . . . .
H45 H 1.197774 0.387272 0.256150 0.062 Uiso 1 1 calc R U . . .
C41 C 0.8647(6) 0.1351(4) 0.0716(4) 0.0413(16) Uani 1 1 d . . . . .
C19 C -0.1595(7) 0.5615(6) 0.2978(6) 0.061(2) Uani 1 1 d . . . . .
H19 H -0.237219 0.549231 0.293141 0.073 Uiso 1 1 calc R U . . .
C8 C 0.3650(7) 0.6720(4) 0.1332(4) 0.0491(19) Uani 1 1 d . . . . .
H8 H 0.329217 0.704696 0.078256 0.059 Uiso 1 1 calc R U . . .
C44 C 1.0652(7) 0.3048(5) 0.2790(5) 0.0508(19) Uani 1 1 d . . . . .
H44 H 1.098312 0.254681 0.323089 0.061 Uiso 1 1 calc R U . . .
C11 C 0.2011(6) 0.8329(4) 0.2492(4) 0.0405(16) Uani 1 1 d . . . . .
C23 C 0.0729(8) 0.3707(5) 0.4917(5) 0.068(2) Uani 1 1 d . . . . .
H23 H -0.004715 0.352050 0.496235 0.081 Uiso 1 1 calc R U . . .
C51 C 0.7734(7) 0.6554(5) -0.0426(5) 0.0527(19) Uani 1 1 d . . . . .
H51 H 0.727229 0.699620 -0.083397 0.063 Uiso 1 1 calc R U . . .
C20 C -0.0912(7) 0.4993(5) 0.3609(5) 0.058(2) Uani 1 1 d . . . . .
H20 H -0.123841 0.445565 0.400285 0.070 Uiso 1 1 calc R U . . .
C46 C 1.0738(6) 0.4548(5) 0.1734(5) 0.0501(19) Uani 1 1 d . . . . .
H46 H 1.114998 0.507743 0.144622 0.060 Uiso 1 1 calc R U . . .
C40 C 0.8738(7) 0.0399(5) 0.1038(5) 0.054(2) Uani 1 1 d . . . . .
H40 H 0.914068 0.005977 0.068833 0.065 Uiso 1 1 calc R U . . .
C38 C 0.7639(7) 0.0453(5) 0.2397(5) 0.058(2) Uani 1 1 d . . . . .
H38 H 0.729938 0.014015 0.297019 0.070 Uiso 1 1 calc R U . . .
C24 C 0.1555(10) 0.3161(5) 0.5464(5) 0.075(3) Uani 1 1 d . . . . .
H24 H 0.135546 0.258438 0.586318 0.090 Uiso 1 1 calc R U . . .
C26 C 0.2943(7) 0.4299(5) 0.4824(4) 0.058(2) Uani 1 1 d . . . . .
H26 H 0.369555 0.450584 0.480860 0.070 Uiso 1 1 calc R U . . .
C16 C 0.1846(6) 0.7848(4) 0.3427(4) 0.0404(16) Uani 1 1 d . . . . .
C37 C 0.7535(6) 0.1429(4) 0.2080(4) 0.0436(18) Uani 1 1 d . . . . .
C7 C 0.5009(7) 0.6870(6) 0.1187(5) 0.069(2) Uani 1 1 d D U . . .
H7A H 0.560848 0.644405 0.148339 0.083 Uiso 0.732(6) 1 calc R U P B 1
H7B H 0.557205 0.639729 0.109226 0.083 Uiso 0.268(6) 1 calc R U P B 2
C30 C 0.4075(19) 0.2147(12) 0.3406(15) 0.073(3) Uani 0.40(2) 1 d DG U P A 1
C29 C 0.365(2) 0.1657(14) 0.4278(14) 0.086(3) Uani 0.40(2) 1 d DG U P A 1
H29 H 0.361250 0.192225 0.470935 0.104 Uiso 0.40(2) 1 calc R U P A 1
C28 C 0.329(2) 0.0772(14) 0.4505(14) 0.101(4) Uani 0.40(2) 1 d DG U P A 1
H28 H 0.300956 0.044440 0.508800 0.121 Uiso 0.40(2) 1 calc R U P A 1
C27 C 0.3353(19) 0.0376(12) 0.3859(18) 0.105(4) Uani 0.40(2) 1 d DG U P A 1
H27 H 0.311081 -0.021623 0.401116 0.126 Uiso 0.40(2) 1 calc R U P A 1
C32 C 0.377(2) 0.0866(14) 0.2987(15) 0.096(4) Uani 0.40(2) 1 d DG U P A 1
H32 H 0.381500 0.060098 0.255566 0.115 Uiso 0.40(2) 1 calc R U P A 1
C31 C 0.414(2) 0.1751(14) 0.2760(12) 0.085(3) Uani 0.40(2) 1 d DG U P A 1
H31 H 0.441796 0.207884 0.217699 0.102 Uiso 0.40(2) 1 calc R U P A 1
C18 C -0.1118(7) 0.6400(6) 0.2432(5) 0.058(2) Uani 1 1 d . . . . .
H18 H -0.157522 0.683922 0.201850 0.069 Uiso 1 1 calc R U . . .
C13 C 0.1180(7) 0.9776(5) 0.2683(5) 0.058(2) Uani 1 1 d . . . . .
C25 C 0.2659(9) 0.3452(5) 0.5428(5) 0.069(3) Uani 1 1 d . . . . .
H25 H 0.321776 0.308588 0.580649 0.083 Uiso 1 1 calc R U . . .
C14 C 0.1041(7) 0.9348(5) 0.3589(5) 0.058(2) Uani 1 1 d . . . . .
H14 H 0.073307 0.969155 0.395397 0.070 Uiso 1 1 calc R U . . .
C15 C 0.1359(7) 0.8414(5) 0.3945(5) 0.0516(19) Uani 1 1 d . . . . .
C39 C 0.8219(8) -0.0041(5) 0.1888(5) 0.071(3) Uani 1 1 d . . . . .
C3 C 0.5256(7) 0.7813(4) 0.0488(5) 0.066(2) Uani 0.732(6) 1 d DG U P B 1
C2 C 0.4779(7) 0.8155(5) -0.0311(5) 0.078(3) Uani 0.732(6) 1 d DG U P B 1
H2 H 0.423284 0.782395 -0.042587 0.093 Uiso 0.732(6) 1 calc R U P B 1
C1 C 0.5117(8) 0.8990(6) -0.0939(4) 0.104(4) Uani 0.732(6) 1 d DG U P B 1
H1 H 0.479744 0.921856 -0.147342 0.125 Uiso 0.732(6) 1 calc R U P B 1
C6 C 0.5933(8) 0.9484(5) -0.0768(6) 0.114(4) Uani 0.732(6) 1 d DG U P B 1
H6 H 0.615911 1.004344 -0.118746 0.137 Uiso 0.732(6) 1 calc R U P B 1
C5 C 0.6410(9) 0.9143(6) 0.0031(6) 0.109(3) Uani 0.732(6) 1 d DG U P B 1
H5 H 0.695619 0.947371 0.014606 0.131 Uiso 0.732(6) 1 calc R U P B 1
C4 C 0.6072(8) 0.8307(6) 0.0659(5) 0.091(3) Uani 0.732(6) 1 d DG U P B 1
H4 H 0.639161 0.807910 0.119363 0.110 Uiso 0.732(6) 1 calc R U P B 1
C3A C 0.554(2) 0.7749(12) 0.1183(18) 0.081(4) Uani 0.268(6) 1 d DG U P B 2
C2A C 0.581(3) 0.8355(19) 0.0327(15) 0.090(3) Uani 0.268(6) 1 d DG U P B 2
H2AA H 0.576470 0.817406 -0.014948 0.108 Uiso 0.268(6) 1 calc R U P B 2
C1A C 0.614(2) 0.9232(16) 0.0182(14) 0.106(4) Uani 0.268(6) 1 d DG U P B 2
H1A H 0.632124 0.963723 -0.039043 0.127 Uiso 0.268(6) 1 calc R U P B 2
C6A C 0.620(2) 0.9502(11) 0.0894(19) 0.108(5) Uani 0.268(6) 1 d DG U P B 2
H6A H 0.642657 1.008887 0.079746 0.129 Uiso 0.268(6) 1 calc R U P B 2
C5A C 0.593(2) 0.8896(16) 0.1750(16) 0.108(6) Uani 0.268(6) 1 d DG U P B 2
H5A H 0.597536 0.907735 0.222632 0.129 Uiso 0.268(6) 1 calc R U P B 2
C4A C 0.560(2) 0.8020(14) 0.1895(13) 0.098(5) Uani 0.268(6) 1 d DG U P B 2
H4A H 0.541882 0.761417 0.246730 0.118 Uiso 0.268(6) 1 calc R U P B 2
C30A C 0.4146(12) 0.2075(8) 0.3585(10) 0.071(3) Uani 0.60(2) 1 d DG U P A 2
C29A C 0.4136(15) 0.1598(9) 0.4484(9) 0.089(3) Uani 0.60(2) 1 d DG U P A 2
H29A H 0.435503 0.188136 0.484263 0.107 Uiso 0.60(2) 1 calc R U P A 2
C28A C 0.3799(15) 0.0696(9) 0.4848(9) 0.105(4) Uani 0.60(2) 1 d DG U P A 2
H28A H 0.379219 0.037649 0.544984 0.126 Uiso 0.60(2) 1 calc R U P A 2
C27A C 0.3471(12) 0.0272(7) 0.4313(12) 0.107(4) Uani 0.60(2) 1 d DG U P A 2
H27A H 0.324547 -0.033159 0.455630 0.128 Uiso 0.60(2) 1 calc R U P A 2
C32A C 0.3481(13) 0.0749(9) 0.3414(12) 0.099(3) Uani 0.60(2) 1 d DG U P A 2
H32A H 0.326159 0.046520 0.305556 0.119 Uiso 0.60(2) 1 calc R U P A 2
C31A C 0.3818(13) 0.1651(9) 0.3050(10) 0.084(3) Uani 0.60(2) 1 d DG U P A 2
H31A H 0.382443 0.197008 0.244834 0.100 Uiso 0.60(2) 1 calc R U P A 2
O9 O 0.4298(6) 0.6765(4) 0.4644(4) 0.094(2) Uani 1 1 d . . . . .
H9A H 0.416236 0.633853 0.513987 0.141 Uiso 1 1 d R U . . .
H9B H 0.360886 0.690533 0.444547 0.141 Uiso 1 1 d R U . . .

loop_
_atom_site_aniso_label
_atom_site_aniso_U_11
_atom_site_aniso_U_22
_atom_site_aniso_U_33
_atom_site_aniso_U_23
_atom_site_aniso_U_13
_atom_site_aniso_U_12
Ni2 0.0374(5) 0.0311(5) 0.0351(4) -0.0120(4) -0.0025(4) 0.0008(4)
Ni1 0.0442(5) 0.0312(5) 0.0295(4) -0.0105(3) 0.0007(4) -0.0014(4)
Cl4 0.0795(14) 0.0501(11) 0.0384(9) -0.0174(8) 0.0028(9) -0.0025(10)
Cl1 0.1100(19) 0.0680(14) 0.0518(11) -0.0337(10) 0.0124(11) -0.0142(13)
Cl2 0.108(2) 0.0409(12) 0.1115(19) -0.0311(12) -0.0365(15) 0.0291(12)
Cl3 0.199(3) 0.0314(12) 0.0961(19) -0.0159(12) 0.048(2) 0.0010(15)
O3 0.049(3) 0.033(2) 0.035(2) -0.013(2) 0.002(2) -0.008(2)
O7 0.047(3) 0.031(2) 0.039(2) -0.011(2) 0.000(2) 0.000(2)
O6 0.044(3) 0.033(2) 0.044(3) -0.016(2) 0.003(2) 0.001(2)
O8 0.050(3) 0.048(3) 0.043(3) -0.020(2) -0.012(2) 0.008(2)
O4 0.061(3) 0.053(3) 0.035(2) -0.025(2) -0.006(2) 0.010(2)
O2 0.049(3) 0.049(3) 0.066(3) -0.026(3) -0.014(2) 0.004(2)
N1 0.036(3) 0.034(3) 0.034(3) -0.014(2) 0.003(2) -0.001(2)
O1 0.063(3) 0.032(3) 0.038(2) -0.013(2) -0.005(2) 0.003(2)
N5 0.036(3) 0.037(3) 0.037(3) -0.012(2) 0.002(2) -0.002(3)
O5 0.073(4) 0.059(3) 0.043(3) -0.029(2) -0.007(2) 0.007(3)
N4 0.032(3) 0.036(3) 0.034(3) -0.017(2) 0.002(2) 0.002(2)
N6 0.038(3) 0.029(3) 0.038(3) -0.012(2) 0.000(2) 0.003(2)
N2 0.048(4) 0.041(3) 0.034(3) -0.015(3) 0.005(3) -0.009(3)
N3 0.060(4) 0.034(3) 0.031(3) -0.009(2) -0.002(3) 0.008(3)
C48 0.039(4) 0.038(4) 0.040(4) -0.019(3) 0.005(3) -0.004(3)
C49 0.061(5) 0.046(4) 0.045(4) -0.019(4) 0.006(4) -0.015(4)
C47 0.044(4) 0.036(4) 0.032(3) -0.018(3) 0.007(3) -0.006(3)
C21 0.041(4) 0.044(4) 0.045(4) -0.023(3) 0.009(3) -0.009(3)
C22 0.066(5) 0.035(4) 0.030(3) -0.014(3) 0.009(3) -0.001(4)
C9 0.035(4) 0.044(4) 0.041(4) -0.020(3) -0.006(3) 0.004(3)
C43 0.045(4) 0.037(4) 0.043(4) -0.011(3) -0.006(3) -0.001(3)
C50 0.097(7) 0.030(4) 0.034(4) -0.008(3) 0.002(4) -0.013(4)
C34 0.043(4) 0.034(4) 0.041(4) -0.018(3) -0.002(3) 0.005(3)
C42 0.032(4) 0.037(4) 0.042(4) -0.016(3) -0.006(3) 0.004(3)
C10 0.048(4) 0.043(4) 0.030(3) -0.008(3) -0.004(3) 0.006(3)
C36 0.042(4) 0.038(4) 0.038(4) -0.015(3) 0.003(3) -0.003(3)
C52 0.048(4) 0.043(4) 0.033(3) -0.006(3) -0.001(3) -0.002(3)
C35 0.043(4) 0.044(4) 0.045(4) -0.022(3) -0.009(3) 0.008(3)
C17 0.048(5) 0.045(4) 0.039(4) -0.014(3) 0.000(3) -0.001(4)
C33 0.050(4) 0.058(4) 0.059(4) -0.022(3) 0.007(3) -0.006(3)
C12 0.060(5) 0.034(4) 0.058(5) -0.018(3) -0.008(4) 0.002(4)
C45 0.036(4) 0.059(5) 0.065(5) -0.029(4) -0.008(4) -0.003(4)
C41 0.042(4) 0.042(4) 0.038(4) -0.015(3) -0.001(3) -0.002(3)
C19 0.042(5) 0.074(6) 0.082(6) -0.047(5) -0.005(4) -0.006(4)
C8 0.072(5) 0.035(4) 0.031(3) -0.010(3) 0.008(3) 0.004(4)
C44 0.051(5) 0.052(5) 0.053(4) -0.023(4) -0.015(4) 0.006(4)
C11 0.038(4) 0.039(4) 0.042(4) -0.015(3) -0.001(3) 0.001(3)
C23 0.100(7) 0.038(4) 0.051(5) -0.003(4) 0.010(5) -0.017(5)
C51 0.064(5) 0.043(4) 0.048(4) -0.013(4) -0.006(4) -0.003(4)
C20 0.056(5) 0.048(5) 0.072(5) -0.031(4) 0.022(4) -0.019(4)
C46 0.043(5) 0.059(5) 0.055(5) -0.030(4) 0.000(4) -0.010(4)
C40 0.077(6) 0.034(4) 0.048(4) -0.018(3) 0.006(4) -0.003(4)
C38 0.083(6) 0.032(4) 0.049(4) -0.009(3) 0.013(4) -0.008(4)
C24 0.120(9) 0.034(5) 0.049(5) 0.002(4) 0.011(5) -0.010(5)
C26 0.072(6) 0.055(5) 0.033(4) -0.009(4) -0.001(4) 0.018(4)
C16 0.039(4) 0.040(4) 0.043(4) -0.018(3) -0.002(3) -0.002(3)
C37 0.049(4) 0.033(4) 0.041(4) -0.014(3) 0.006(3) 0.009(3)
C7 0.044(4) 0.069(5) 0.085(5) -0.022(4) 0.015(4) -0.017(4)
C30 0.064(5) 0.070(5) 0.075(6) -0.009(5) -0.004(5) -0.022(5)
C29 0.081(6) 0.078(5) 0.086(7) -0.001(5) -0.010(5) -0.031(5)
C28 0.099(6) 0.086(6) 0.097(7) 0.004(6) -0.016(6) -0.034(5)
C27 0.107(6) 0.088(6) 0.099(8) 0.006(7) -0.018(7) -0.038(6)
C32 0.094(6) 0.088(6) 0.095(8) -0.004(7) -0.017(6) -0.038(6)
C31 0.077(6) 0.079(6) 0.089(7) -0.004(6) -0.013(5) -0.033(5)
C18 0.055(5) 0.065(5) 0.062(5) -0.033(4) -0.007(4) -0.003(4)
C13 0.064(5) 0.039(4) 0.074(6) -0.020(4) -0.018(4) 0.003(4)
C25 0.104(8) 0.042(5) 0.042(4) -0.003(4) -0.009(5) 0.017(5)
C14 0.054(5) 0.055(5) 0.074(6) -0.040(4) -0.005(4) 0.005(4)
C15 0.056(5) 0.044(4) 0.053(4) -0.022(4) 0.003(4) 0.005(4)
C39 0.110(7) 0.022(4) 0.068(5) -0.013(4) 0.016(5) -0.002(4)
C3 0.047(5) 0.070(5) 0.078(5) -0.026(4) 0.011(4) -0.016(4)
C2 0.060(5) 0.089(6) 0.074(5) -0.016(5) 0.006(5) -0.023(5)
C1 0.085(7) 0.109(7) 0.090(7) 0.003(6) 0.007(6) -0.040(6)
C6 0.095(6) 0.106(6) 0.118(7) 0.002(6) -0.008(6) -0.050(5)
C5 0.089(6) 0.101(6) 0.120(6) -0.009(5) -0.005(5) -0.041(5)
C4 0.073(5) 0.086(5) 0.108(6) -0.020(5) -0.008(5) -0.023(4)
C3A 0.058(6) 0.080(6) 0.097(6) -0.021(6) 0.002(6) -0.019(5)
C2A 0.070(6) 0.088(5) 0.100(6) -0.016(5) 0.000(5) -0.023(5)
C1A 0.086(6) 0.098(6) 0.118(6) -0.011(6) -0.005(6) -0.035(6)
C6A 0.086(8) 0.099(8) 0.123(8) -0.013(7) -0.007(8) -0.036(7)
C5A 0.085(9) 0.095(9) 0.126(9) -0.014(9) -0.008(9) -0.026(9)
C4A 0.074(8) 0.088(8) 0.117(8) -0.015(7) -0.008(7) -0.020(7)
C30A 0.061(5) 0.070(5) 0.073(6) -0.012(4) -0.002(4) -0.022(4)
C29A 0.082(6) 0.079(5) 0.087(7) -0.001(5) -0.003(5) -0.027(5)
C28A 0.104(7) 0.090(6) 0.094(7) 0.007(6) -0.014(6) -0.027(6)
C27A 0.111(6) 0.086(6) 0.101(8) 0.005(6) -0.017(6) -0.033(6)
C32A 0.096(6) 0.086(5) 0.096(7) 0.004(6) -0.010(5) -0.044(5)
C31A 0.075(5) 0.075(5) 0.086(7) -0.003(5) -0.009(5) -0.030(5)
O9 0.114(5) 0.108(5) 0.069(4) -0.044(4) -0.037(4) 0.030(4)

loop_
_atom_type_symbol
_atom_type_description
_atom_type_scat_dispersion_real
_atom_type_scat_dispersion_imag
_atom_type_scat_source
C C 0.0033 0.0016 'International Tables Vol C Tables 4.2.6.8 and 6.1.1.4'
H H 0.0000 0.0000 'International Tables Vol C Tables 4.2.6.8 and 6.1.1.4'
Cl Cl 0.1484 0.1585 'International Tables Vol C Tables 4.2.6.8 and 6.1.1.4'
N N 0.0061 0.0033 'International Tables Vol C Tables 4.2.6.8 and 6.1.1.4'
Ni Ni 0.3393 1.1124 'International Tables Vol C Tables 4.2.6.8 and 6.1.1.4'
O O 0.0106 0.0060 'International Tables Vol C Tables 4.2.6.8 and 6.1.1.4'

loop_
_geom_angle_atom_site_label_1
_geom_angle_atom_site_label_2
_geom_angle_atom_site_label_3
_geom_angle
_geom_angle_site_symmetry_1
_geom_angle_site_symmetry_3
_geom_angle_publ_flag
O7 Ni2 O6 170.81(16) . . ?
O7 Ni2 O8 87.71(18) . . ?
O7 Ni2 N5 104.87(18) . . ?
O7 Ni2 N6 92.21(18) . . ?
O6 Ni2 O8 92.48(17) . . ?
O6 Ni2 N5 84.28(18) . . ?
O6 Ni2 N6 88.88(18) . . ?
N5 Ni2 O8 94.49(19) . . ?
N5 Ni2 N6 77.8(2) . . ?
N4 Ni2 O7 90.15(18) . . ?
N4 Ni2 O6 80.67(18) . . ?
N4 Ni2 O8 91.49(19) . . ?
N4 Ni2 N5 164.0(2) . . ?
N4 Ni2 N6 96.5(2) . . ?
N6 Ni2 O8 171.97(18) . . ?
O3 Ni1 O2 90.18(17) . . ?
O3 Ni1 N2 89.97(19) . . ?
O3 Ni1 N3 90.44(18) . . ?
N1 Ni1 O3 80.97(18) . . ?
N1 Ni1 O2 89.19(19) . . ?
N1 Ni1 O1 90.26(18) . . ?
N1 Ni1 N2 98.0(2) . . ?
N1 Ni1 N3 170.7(2) . . ?
O1 Ni1 O3 171.13(16) . . ?
O1 Ni1 O2 88.37(18) . . ?
O1 Ni1 N2 92.58(19) . . ?
O1 Ni1 N3 98.39(19) . . ?
N2 Ni1 O2 172.72(19) . . ?
N3 Ni1 O2 94.5(2) . . ?
N3 Ni1 N2 78.2(2) . . ?
C9 O3 Ni1 115.2(4) . . ?
C42 O7 Ni2 126.9(4) . . ?
C35 O6 Ni2 114.1(4) . . ?
Ni2 O8 H8A 109.5 . . ?
Ni2 O8 H8B 109.5 . . ?
H8A O8 H8B 104.4 . . ?
Ni1 O2 H2A 142.6 . . ?
Ni1 O2 H2B 105.4 . . ?
H2A O2 H2B 106.6 . . ?
C10 N1 Ni1 127.2(4) . . ?
C10 N1 C8 118.8(5) . . ?
C8 N1 Ni1 113.9(4) . . ?
C16 O1 Ni1 125.5(4) . . ?
C48 N5 Ni2 115.2(4) . . ?
C48 N5 C52 117.5(6) . . ?
C52 N5 Ni2 126.0(5) . . ?
C34 N4 Ni2 113.4(4) . . ?
C36 N4 Ni2 127.4(4) . . ?
C36 N4 C34 118.9(5) . . ?
C47 N6 Ni2 115.7(4) . . ?
C47 N6 C43 117.9(6) . . ?
C43 N6 Ni2 126.3(4) . . ?
C21 N2 Ni1 114.5(5) . . ?
C21 N2 C17 118.5(6) . . ?
C17 N2 Ni1 126.9(5) . . ?
C22 N3 Ni1 115.5(4) . . ?
C26 N3 Ni1 125.9(5) . . ?
C26 N3 C22 118.0(6) . . ?
N5 C48 C49 121.9(6) . . ?
N5 C48 C47 115.5(6) . . ?
C49 C48 C47 122.6(7) . . ?
C48 C49 H49 120.8 . . ?
C48 C49 C50 118.3(7) . . ?
C50 C49 H49 120.8 . . ?
N6 C47 C48 115.0(6) . . ?
N6 C47 C46 120.9(6) . . ?
C46 C47 C48 124.1(6) . . ?
N2 C21 C22 116.2(6) . . ?
N2 C21 C20 120.3(7) . . ?
C20 C21 C22 123.4(7) . . ?
N3 C22 C21 114.7(6) . . ?
N3 C22 C23 121.1(7) . . ?
C23 C22 C21 124.2(8) . . ?
O3 C9 O4 124.9(6) . . ?
O3 C9 C8 118.8(5) . . ?
O4 C9 C8 116.3(6) . . ?
N6 C43 H43 118.3 . . ?
N6 C43 C44 123.3(6) . . ?
C44 C43 H43 118.3 . . ?
C49 C50 H50 120.4 . . ?
C51 C50 C49 119.2(7) . . ?
C51 C50 H50 120.4 . . ?
N4 C34 H34 109.9 . . ?
N4 C34 C35 109.5(5) . . ?
N4 C34 C33 110.3(5) . . ?
C35 C34 H34 109.9 . . ?
C35 C34 C33 107.2(5) . . ?
C33 C34 H34 109.9 . . ?
O7 C42 C41 121.0(5) . . ?
O7 C42 C37 125.0(5) . . ?
C41 C42 C37 114.0(6) . . ?
N1 C10 H10 117.8 . . ?
N1 C10 C11 124.4(6) . . ?
C11 C10 H10 117.8 . . ?
N4 C36 H36 117.2 . . ?
N4 C36 C37 125.7(6) . . ?
C37 C36 H36 117.2 . . ?
N5 C52 H52 118.6 . . ?
N5 C52 C51 122.7(7) . . ?
C51 C52 H52 118.6 . . ?
O6 C35 O5 124.7(7) . . ?
O6 C35 C34 118.9(6) . . ?
O5 C35 C34 116.4(6) . . ?
N2 C17 H17 118.6 . . ?
N2 C17 C18 122.8(7) . . ?
C18 C17 H17 118.6 . . ?
C34 C33 H33A 107.9 . . ?
C34 C33 H33B 107.9 . . ?
C34 C33 H33C 109.3 . . ?
C34 C33 H33D 109.3 . . ?
H33A C33 H33B 107.2 . . ?
H33C C33 H33D 107.9 . . ?
C30 C33 C34 117.7(10) . . ?
C30 C33 H33A 107.9 . . ?
C30 C33 H33B 107.9 . . ?
C30A C33 C34 111.8(8) . . ?
C30A C33 H33C 109.3 . . ?
C30A C33 H33D 109.3 . . ?
C11 C12 H12 119.7 . . ?
C13 C12 H12 119.7 . . ?
C13 C12 C11 120.5(7) . . ?
C44 C45 H45 120.2 . . ?
C44 C45 C46 119.6(7) . . ?
C46 C45 H45 120.2 . . ?
C42 C41 Cl4 118.1(5) . . ?
C40 C41 Cl4 117.0(5) . . ?
C40 C41 C42 124.9(6) . . ?
C20 C19 H19 120.5 . . ?
C18 C19 H19 120.5 . . ?
C18 C19 C20 118.9(8) . . ?
N1 C8 C9 108.9(5) . . ?
N1 C8 H8 109.6 . . ?
N1 C8 C7 111.7(6) . . ?
C9 C8 H8 109.6 . . ?
C7 C8 C9 107.4(6) . . ?
C7 C8 H8 109.6 . . ?
C43 C44 H44 121.0 . . ?
C45 C44 C43 118.0(7) . . ?
C45 C44 H44 121.0 . . ?
C12 C11 C10 115.1(6) . . ?
C12 C11 C16 120.6(6) . . ?
C16 C11 C10 124.2(6) . . ?
C22 C23 H23 120.4 . . ?
C24 C23 C22 119.2(9) . . ?
C24 C23 H23 120.4 . . ?
C50 C51 C52 120.2(7) . . ?
C50 C51 H51 119.9 . . ?
C52 C51 H51 119.9 . . ?
C21 C20 H20 120.0 . . ?
C19 C20 C21 120.0(7) . . ?
C19 C20 H20 120.0 . . ?
C47 C46 H46 119.9 . . ?
C45 C46 C47 120.2(7) . . ?
C45 C46 H46 119.9 . . ?
C41 C40 H40 120.7 . . ?
C41 C40 C39 118.5(6) . . ?
C39 C40 H40 120.7 . . ?
C37 C38 H38 119.1 . . ?
C39 C38 H38 119.1 . . ?
C39 C38 C37 121.7(6) . . ?
C23 C24 H24 119.8 . . ?
C25 C24 C23 120.4(8) . . ?
C25 C24 H24 119.8 . . ?
N3 C26 H26 118.8 . . ?
N3 C26 C25 122.4(8) . . ?
C25 C26 H26 118.8 . . ?
O1 C16 C11 124.9(6) . . ?
O1 C16 C15 120.0(6) . . ?
C15 C16 C11 115.1(6) . . ?
C42 C37 C36 123.9(6) . . ?
C38 C37 C42 120.2(6) . . ?
C38 C37 C36 115.9(6) . . ?
C8 C7 H7A 124.5 . . ?
C8 C7 H7B 117.3 . . ?
C8 C7 C3 110.9(7) . . ?
C8 C7 C3A 125.5(11) . . ?
C3 C7 H7A 124.5 . . ?
C3A C7 H7B 117.3 . . ?
C29 C30 C33 119.6(14) . . ?
C29 C30 C31 120.0 . . ?
C31 C30 C33 120.3(14) . . ?
C30 C29 H29 120.0 . . ?
C28 C29 C30 120.0 . . ?
C28 C29 H29 120.0 . . ?
C29 C28 H28 120.0 . . ?
C29 C28 C27 120.0 . . ?
C27 C28 H28 120.0 . . ?
C28 C27 H27 120.0 . . ?
C32 C27 C28 120.0 . . ?
C32 C27 H27 120.0 . . ?
C27 C32 H32 120.0 . . ?
C27 C32 C31 120.0 . . ?
C31 C32 H32 120.0 . . ?
C30 C31 H31 120.0 . . ?
C32 C31 C30 120.0 . . ?
C32 C31 H31 120.0 . . ?
C17 C18 H18 120.3 . . ?
C19 C18 C17 119.4(8) . . ?
C19 C18 H18 120.3 . . ?
C12 C13 Cl2 119.9(6) . . ?
C12 C13 C14 121.0(7) . . ?
C14 C13 Cl2 119.0(6) . . ?
C24 C25 C26 118.8(8) . . ?
C24 C25 H25 120.6 . . ?
C26 C25 H25 120.6 . . ?
C13 C14 H14 120.2 . . ?
C15 C14 C13 119.5(7) . . ?
C15 C14 H14 120.2 . . ?
C16 C15 Cl1 118.4(5) . . ?
C14 C15 Cl1 118.2(6) . . ?
C14 C15 C16 123.3(7) . . ?
C40 C39 Cl3 118.8(6) . . ?
C38 C39 Cl3 120.6(6) . . ?
C38 C39 C40 120.7(6) . . ?
C2 C3 C7 123.5(7) . . ?
C2 C3 C4 120.0 . . ?
C4 C3 C7 116.4(6) . . ?
C3 C2 H2 120.0 . . ?
C1 C2 C3 120.0 . . ?
C1 C2 H2 120.0 . . ?
C2 C1 H1 120.0 . . ?
C6 C1 C2 120.0 . . ?
C6 C1 H1 120.0 . . ?
C1 C6 H6 120.0 . . ?
C1 C6 C5 120.0 . . ?
C5 C6 H6 120.0 . . ?
C6 C5 H5 120.0 . . ?
C6 C5 C4 120.0 . . ?
C4 C5 H5 120.0 . . ?
C3 C4 H4 120.0 . . ?
C5 C4 C3 120.0 . . ?
C5 C4 H4 120.0 . . ?
C2A C3A C7 111.0(17) . . ?
C2A C3A C4A 120.0 . . ?
C4A C3A C7 128.4(17) . . ?
C3A C2A H2AA 120.0 . . ?
C1A C2A C3A 120.0 . . ?
C1A C2A H2AA 120.0 . . ?
C2A C1A H1A 120.0 . . ?
C2A C1A C6A 120.0 . . ?
C6A C1A H1A 120.0 . . ?
C1A C6A H6A 120.0 . . ?
C5A C6A C1A 120.0 . . ?
C5A C6A H6A 120.0 . . ?
C6A C5A H5A 120.0 . . ?
C4A C5A C6A 120.0 . . ?
C4A C5A H5A 120.0 . . ?
C3A C4A H4A 120.0 . . ?
C5A C4A C3A 120.0 . . ?
C5A C4A H4A 120.0 . . ?
C29A C30A C33 120.4(9) . . ?
C29A C30A C31A 120.0 . . ?
C31A C30A C33 119.6(9) . . ?
C30A C29A H29A 120.0 . . ?
C28A C29A C30A 120.0 . . ?
C28A C29A H29A 120.0 . . ?
C29A C28A H28A 120.0 . . ?
C29A C28A C27A 120.0 . . ?
C27A C28A H28A 120.0 . . ?
C28A C27A H27A 120.0 . . ?
C28A C27A C32A 120.0 . . ?
C32A C27A H27A 120.0 . . ?
C27A C32A H32A 120.0 . . ?
C31A C32A C27A 120.0 . . ?
C31A C32A H32A 120.0 . . ?
C30A C31A H31A 120.0 . . ?
C32A C31A C30A 120.0 . . ?
C32A C31A H31A 120.0 . . ?
H9A O9 H9B 104.5 . . ?

loop_
_geom_bond_atom_site_label_1
_geom_bond_atom_site_label_2
_geom_bond_distance
_geom_bond_site_symmetry_2
_geom_bond_publ_flag
Ni2 O7 2.032(4) . ?
Ni2 O6 2.088(4) . ?
Ni2 O8 2.114(4) . ?
Ni2 N5 2.096(5) . ?
Ni2 N4 2.013(5) . ?
Ni2 N6 2.098(5) . ?
Ni1 O3 2.073(4) . ?
Ni1 O2 2.105(5) . ?
Ni1 N1 2.003(5) . ?
Ni1 O1 2.032(4) . ?
Ni1 N2 2.100(6) . ?
Ni1 N3 2.075(5) . ?
Cl4 C41 1.739(6) . ?
Cl1 C15 1.737(7) . ?
Cl2 C13 1.751(7) . ?
Cl3 C39 1.742(7) . ?
O3 C9 1.251(7) . ?
O7 C42 1.296(7) . ?
O6 C35 1.243(7) . ?
O8 H8A 0.8511 . ?
O8 H8B 0.8513 . ?
O4 C9 1.255(7) . ?
O2 H2A 0.8560 . ?
O2 H2B 0.8898 . ?
N1 C10 1.281(7) . ?
N1 C8 1.469(7) . ?
O1 C16 1.296(7) . ?
N5 C48 1.344(8) . ?
N5 C52 1.354(8) . ?
O5 C35 1.252(7) . ?
N4 C34 1.470(7) . ?
N4 C36 1.276(7) . ?
N6 C47 1.342(7) . ?
N6 C43 1.346(7) . ?
N2 C21 1.344(8) . ?
N2 C17 1.345(8) . ?
N3 C22 1.360(9) . ?
N3 C26 1.350(8) . ?
C48 C49 1.392(9) . ?
C48 C47 1.485(9) . ?
C49 H49 0.9300 . ?
C49 C50 1.395(10) . ?
C47 C46 1.385(9) . ?
C21 C22 1.470(10) . ?
C21 C20 1.395(10) . ?
C22 C23 1.379(9) . ?
C9 C8 1.537(9) . ?
C43 H43 0.9300 . ?
C43 C44 1.387(9) . ?
C50 H50 0.9300 . ?
C50 C51 1.342(10) . ?
C34 H34 0.9800 . ?
C34 C35 1.507(9) . ?
C34 C33 1.547(9) . ?
C42 C41 1.420(8) . ?
C42 C37 1.436(8) . ?
C10 H10 0.9300 . ?
C10 C11 1.451(8) . ?
C36 H36 0.9300 . ?
C36 C37 1.438(8) . ?
C52 H52 0.9300 . ?
C52 C51 1.359(9) . ?
C17 H17 0.9300 . ?
C17 C18 1.378(10) . ?
C33 H33A 0.9700 . ?
C33 H33B 0.9700 . ?
C33 H33C 0.9700 . ?
C33 H33D 0.9700 . ?
C33 C30 1.456(16) . ?
C33 C30A 1.508(12) . ?
C12 H12 0.9300 . ?
C12 C11 1.412(8) . ?
C12 C13 1.360(10) . ?
C45 H45 0.9300 . ?
C45 C44 1.352(9) . ?
C45 C46 1.369(9) . ?
C41 C40 1.373(9) . ?
C19 H19 0.9300 . ?
C19 C20 1.383(10) . ?
C19 C18 1.345(10) . ?
C8 H8 0.9800 . ?
C8 C7 1.523(10) . ?
C44 H44 0.9300 . ?
C11 C16 1.435(8) . ?
C23 H23 0.9300 . ?
C23 C24 1.367(12) . ?
C51 H51 0.9300 . ?
C20 H20 0.9300 . ?
C46 H46 0.9300 . ?
C40 H40 0.9300 . ?
C40 C39 1.377(9) . ?
C38 H38 0.9300 . ?
C38 C37 1.408(8) . ?
C38 C39 1.352(9) . ?
C24 H24 0.9300 . ?
C24 C25 1.351(12) . ?
C26 H26 0.9300 . ?
C26 C25 1.373(10) . ?
C16 C15 1.422(9) . ?
C7 H7A 0.9300 . ?
C7 H7B 0.9300 . ?
C7 C3 1.529(9) . ?
C7 C3A 1.560(15) . ?
C30 C29 1.3900 . ?
C30 C31 1.3900 . ?
C29 H29 0.9300 . ?
C29 C28 1.3900 . ?
C28 H28 0.9300 . ?
C28 C27 1.3900 . ?
C27 H27 0.9300 . ?
C27 C32 1.3900 . ?
C32 H32 0.9300 . ?
C32 C31 1.3900 . ?
C31 H31 0.9300 . ?
C18 H18 0.9300 . ?
C13 C14 1.382(10) . ?
C25 H25 0.9300 . ?
C14 H14 0.9300 . ?
C14 C15 1.372(9) . ?
C3 C2 1.3900 . ?
C3 C4 1.3900 . ?
C2 H2 0.9300 . ?
C2 C1 1.3900 . ?
C1 H1 0.9300 . ?
C1 C6 1.3900 . ?
C6 H6 0.9300 . ?
C6 C5 1.3900 . ?
C5 H5 0.9300 . ?
C5 C4 1.3900 . ?
C4 H4 0.9300 . ?
C3A C2A 1.3900 . ?
C3A C4A 1.3900 . ?
C2A H2AA 0.9300 . ?
C2A C1A 1.3900 . ?
C1A H1A 0.9300 . ?
C1A C6A 1.3900 . ?
C6A H6A 0.9300 . ?
C6A C5A 1.3900 . ?
C5A H5A 0.9300 . ?
C5A C4A 1.3900 . ?
C4A H4A 0.9300 . ?
C30A C29A 1.3900 . ?
C30A C31A 1.3900 . ?
C29A H29A 0.9300 . ?
C29A C28A 1.3900 . ?
C28A H28A 0.9300 . ?
C28A C27A 1.3900 . ?
C27A H27A 0.9300 . ?
C27A C32A 1.3900 . ?
C32A H32A 0.9300 . ?
C32A C31A 1.3900 . ?
C31A H31A 0.9300 . ?
O9 H9A 0.8500 . ?
O9 H9B 0.8499 . ?

loop_
_geom_torsion_atom_site_label_1
_geom_torsion_atom_site_label_2
_geom_torsion_atom_site_label_3
_geom_torsion_atom_site_label_4
_geom_torsion
_geom_torsion_site_symmetry_1
_geom_torsion_site_symmetry_2
_geom_torsion_site_symmetry_3
_geom_torsion_site_symmetry_4
_geom_torsion_publ_flag
Ni2 O7 C42 C41 -175.8(5) . . . . ?
Ni2 O7 C42 C37 4.0(9) . . . . ?
Ni2 O6 C35 O5 163.5(5) . . . . ?
Ni2 O6 C35 C34 -18.0(8) . . . . ?
Ni2 N5 C48 C49 -168.9(5) . . . . ?
Ni2 N5 C48 C47 9.7(6) . . . . ?
Ni2 N5 C52 C51 166.1(5) . . . . ?
Ni2 N4 C34 C35 -13.9(6) . . . . ?
Ni2 N4 C34 C33 103.9(5) . . . . ?
Ni2 N4 C36 C37 -8.5(10) . . . . ?
Ni2 N6 C47 C48 -2.3(6) . . . . ?
Ni2 N6 C47 C46 179.5(4) . . . . ?
Ni2 N6 C43 C44 -178.5(5) . . . . ?
Ni1 O3 C9 O4 -177.4(5) . . . . ?
Ni1 O3 C9 C8 3.1(8) . . . . ?
Ni1 N1 C10 C11 8.4(10) . . . . ?
Ni1 N1 C8 C9 16.0(7) . . . . ?
Ni1 N1 C8 C7 -102.4(6) . . . . ?
Ni1 O1 C16 C11 -10.4(9) . . . . ?
Ni1 O1 C16 C15 170.7(5) . . . . ?
Ni1 N2 C21 C22 4.6(7) . . . . ?
Ni1 N2 C21 C20 -174.5(5) . . . . ?
Ni1 N2 C17 C18 174.5(5) . . . . ?
Ni1 N3 C22 C21 -8.2(7) . . . . ?
Ni1 N3 C22 C23 172.8(5) . . . . ?
Ni1 N3 C26 C25 -169.5(5) . . . . ?
Cl4 C41 C40 C39 178.2(7) . . . . ?
Cl2 C13 C14 C15 -178.3(6) . . . . ?
O3 C9 C8 N1 -12.6(9) . . . . ?
O3 C9 C8 C7 108.5(7) . . . . ?
O7 C42 C41 Cl4 1.4(9) . . . . ?
O7 C42 C41 C40 179.1(7) . . . . ?
O7 C42 C37 C36 1.7(11) . . . . ?
O7 C42 C37 C38 -179.1(7) . . . . ?
O4 C9 C8 N1 167.9(6) . . . . ?
O4 C9 C8 C7 -71.0(8) . . . . ?
N1 C10 C11 C12 -177.0(7) . . . . ?
N1 C10 C11 C16 7.6(11) . . . . ?
N1 C8 C7 C3 -90.9(7) . . . . ?
N1 C8 C7 C3A -41.3(15) . . . . ?
O1 C16 C15 Cl1 4.5(9) . . . . ?
O1 C16 C15 C14 -179.7(7) . . . . ?
N5 C48 C49 C50 1.4(9) . . . . ?
N5 C48 C47 N6 -4.9(8) . . . . ?
N5 C48 C47 C46 173.2(6) . . . . ?
N5 C52 C51 C50 1.2(10) . . . . ?
N4 C34 C35 O6 21.5(8) . . . . ?
N4 C34 C35 O5 -159.9(6) . . . . ?
N4 C34 C33 C30 64.4(12) . . . . ?
N4 C34 C33 C30A 75.0(9) . . . . ?
N4 C36 C37 C42 0.7(12) . . . . ?
N4 C36 C37 C38 -178.5(7) . . . . ?
N6 C47 C46 C45 -2.0(9) . . . . ?
N6 C43 C44 C45 0.3(10) . . . . ?
N2 C21 C22 N3 2.4(8) . . . . ?
N2 C21 C22 C23 -178.7(6) . . . . ?
N2 C21 C20 C19 -0.2(10) . . . . ?
N2 C17 C18 C19 -1.2(11) . . . . ?
N3 C22 C23 C24 -3.2(11) . . . . ?
N3 C26 C25 C24 -1.4(12) . . . . ?
C48 N5 C52 C51 -0.1(9) . . . . ?
C48 C49 C50 C51 -0.3(10) . . . . ?
C48 C47 C46 C45 180.0(6) . . . . ?
C49 C48 C47 N6 173.7(5) . . . . ?
C49 C48 C47 C46 -8.2(9) . . . . ?
C49 C50 C51 C52 -1.0(11) . . . . ?
C47 N6 C43 C44 -0.4(9) . . . . ?
C47 C48 C49 C50 -177.1(6) . . . . ?
C21 N2 C17 C18 -1.0(9) . . . . ?
C21 C22 C23 C24 177.9(7) . . . . ?
C22 N3 C26 C25 1.5(10) . . . . ?
C22 C21 C20 C19 -179.1(6) . . . . ?
C22 C23 C24 C25 3.3(13) . . . . ?
C9 C8 C7 C3 149.7(6) . . . . ?
C9 C8 C7 C3A -160.6(13) . . . . ?
C43 N6 C47 C48 179.4(5) . . . . ?
C43 N6 C47 C46 1.3(8) . . . . ?
C34 N4 C36 C37 177.2(6) . . . . ?
C34 C33 C30 C29 90.1(14) . . . . ?
C34 C33 C30 C31 -85.9(14) . . . . ?
C34 C33 C30A C29A 68.5(10) . . . . ?
C34 C33 C30A C31A -110.8(9) . . . . ?
C42 C41 C40 C39 0.6(12) . . . . ?
C10 N1 C8 C9 -160.1(6) . . . . ?
C10 N1 C8 C7 81.5(8) . . . . ?
C10 C11 C16 O1 -6.3(11) . . . . ?
C10 C11 C16 C15 172.6(7) . . . . ?
C36 N4 C34 C35 161.2(6) . . . . ?
C36 N4 C34 C33 -81.1(7) . . . . ?
C52 N5 C48 C49 -1.2(9) . . . . ?
C52 N5 C48 C47 177.4(5) . . . . ?
C35 C34 C33 C30 -176.4(11) . . . . ?
C35 C34 C33 C30A -165.9(8) . . . . ?
C17 N2 C21 C22 -179.4(5) . . . . ?
C17 N2 C21 C20 1.6(9) . . . . ?
C33 C34 C35 O6 -98.3(7) . . . . ?
C33 C34 C35 O5 80.4(7) . . . . ?
C33 C30 C29 C28 -176.1(18) . . . . ?
C33 C30 C31 C32 176.0(18) . . . . ?
C33 C30A C29A C28A -179.2(11) . . . . ?
C33 C30A C31A C32A 179.2(11) . . . . ?
C12 C11 C16 O1 178.5(7) . . . . ?
C12 C11 C16 C15 -2.6(10) . . . . ?
C12 C13 C14 C15 -1.5(12) . . . . ?
C41 C42 C37 C36 -178.5(6) . . . . ?
C41 C42 C37 C38 0.6(10) . . . . ?
C41 C40 C39 Cl3 -178.9(6) . . . . ?
C41 C40 C39 C38 -0.4(14) . . . . ?
C8 N1 C10 C11 -176.0(6) . . . . ?
C8 C7 C3 C2 -45.7(9) . . . . ?
C8 C7 C3 C4 138.8(6) . . . . ?
C8 C7 C3A C2A -97.5(14) . . . . ?
C8 C7 C3A C4A 74(2) . . . . ?
C44 C45 C46 C47 1.9(10) . . . . ?
C11 C12 C13 Cl2 177.0(6) . . . . ?
C11 C12 C13 C14 0.2(12) . . . . ?
C11 C16 C15 Cl1 -174.4(5) . . . . ?
C11 C16 C15 C14 1.3(11) . . . . ?
C23 C24 C25 C26 -1.1(13) . . . . ?
C20 C21 C22 N3 -178.6(6) . . . . ?
C20 C21 C22 C23 0.3(10) . . . . ?
C20 C19 C18 C17 2.6(11) . . . . ?
C46 C45 C44 C43 -1.0(10) . . . . ?
C26 N3 C22 C21 179.8(5) . . . . ?
C26 N3 C22 C23 0.8(9) . . . . ?
C37 C42 C41 Cl4 -178.3(5) . . . . ?
C37 C42 C41 C40 -0.7(10) . . . . ?
C37 C38 C39 Cl3 178.8(7) . . . . ?
C37 C38 C39 C40 0.4(14) . . . . ?
C7 C3 C2 C1 -175.4(7) . . . . ?
C7 C3 C4 C5 175.7(7) . . . . ?
C7 C3A C2A C1A 171.9(18) . . . . ?
C7 C3A C4A C5A -170(2) . . . . ?
C30 C29 C28 C27 0.0 . . . . ?
C29 C30 C31 C32 0.0 . . . . ?
C29 C28 C27 C32 0.0 . . . . ?
C28 C27 C32 C31 0.0 . . . . ?
C27 C32 C31 C30 0.0 . . . . ?
C31 C30 C29 C28 0.0 . . . . ?
C18 C19 C20 C21 -1.9(11) . . . . ?
C13 C12 C11 C10 -173.7(7) . . . . ?
C13 C12 C11 C16 1.9(11) . . . . ?
C13 C14 C15 Cl1 176.4(6) . . . . ?
C13 C14 C15 C16 0.6(12) . . . . ?
C39 C38 C37 C42 -0.5(13) . . . . ?
C39 C38 C37 C36 178.7(8) . . . . ?
C3 C2 C1 C6 0.0 . . . . ?
C2 C3 C4 C5 0.0 . . . . ?
C2 C1 C6 C5 0.0 . . . . ?
C1 C6 C5 C4 0.0 . . . . ?
C6 C5 C4 C3 0.0 . . . . ?
C4 C3 C2 C1 0.0 . . . . ?
C3A C2A C1A C6A 0.0 . . . . ?
C2A C3A C4A C5A 0.0 . . . . ?
C2A C1A C6A C5A 0.0 . . . . ?
C1A C6A C5A C4A 0.0 . . . . ?
C6A C5A C4A C3A 0.0 . . . . ?
C4A C3A C2A C1A 0.0 . . . . ?
C30A C29A C28A C27A 0.0 . . . . ?
C29A C30A C31A C32A 0.0 . . . . ?
C29A C28A C27A C32A 0.0 . . . . ?
C28A C27A C32A C31A 0.0 . . . . ?
C27A C32A C31A C30A 0.0 . . . . ?
C31A C30A C29A C28A 0.0 . . . . ?
